data_1552090
loop_
_publ_author_name
'Wang, Bin'
'Zou, Xiaodong'
'Smeets, Stef'

_publ_section_title
;
 Automated serial rotation electron diffraction combined with cluster
 analysis: an efficient multi-crystal workflow for structure determination
;
_journal_issue 5
_journal_name_full IUCrJ
_journal_page_first
;
;
_journal_paper_doi 10.1107/S2052252519007681
_journal_volume 6
_journal_year 2019
_chemical_formula_moiety 'O128 Si64'
_chemical_formula_sum 'O128 Si64'
_chemical_formula_weight 3845.38
_chemical_name_common Mordenite
_chemical_name_systematic Si-MOR
_space_group_crystal_system orthorhombic
_space_group_IT_number 63
_space_group_name_Hall '-C 2c 2'
_space_group_name_H-M_alt 'C m c m'
_symmetry_space_group_name_Hall '-C 2c 2'
_symmetry_space_group_name_H-M 'C m c m'
_audit_creation_method SHELXL-2014/7
_cell_angle_alpha 90
_cell_angle_beta 90
_cell_angle_gamma 90
_cell_formula_units_Z 1
_cell_length_a 18.120
_cell_length_b 20.000
_cell_length_c 7.700
_cell_measurement_reflns_used 904
_cell_measurement_temperature 293(2)
_cell_measurement_theta_max 1.80
_cell_measurement_theta_min 0.072
_cell_volume 2790.480
_computing_cell_refinement 'XDS-20180126 (Kabsch, 2018)'
_computing_data_collection 'Instamatic-1.0.0 (Smeets et al., 2018)'
_computing_data_reduction 'XDS-20180126 (Kabsch, 2018)'
_computing_structure_refinement 'SHELXL-2014/7 (Sheldrick, 2014)'
_computing_structure_solution 'SHELXT-2014/5 (Sheldrick, 2013)'
_diffrn_ambient_temperature 293(2)
_diffrn_measured_fraction_theta_full 0.570
_diffrn_measured_fraction_theta_max 0.549
_diffrn_measurement_device_type 'JEOL JEM-2100 LaB6'
_diffrn_measurement_method 'Continuous rotation electron diffraction'
_diffrn_radiation_type electron
_diffrn_radiation_wavelength 0.0251
_diffrn_reflns_av_R_equivalents 0.1014
_diffrn_reflns_av_unetI/netI 0.1620
_diffrn_reflns_Laue_measured_fraction_full 0.570
_diffrn_reflns_Laue_measured_fraction_max 0.549
_diffrn_reflns_limit_h_max 22
_diffrn_reflns_limit_h_min -22
_diffrn_reflns_limit_k_max 24
_diffrn_reflns_limit_k_min -22
_diffrn_reflns_limit_l_max 8
_diffrn_reflns_limit_l_min -8
_diffrn_reflns_number 1941
_diffrn_reflns_point_group_measured_fraction_full 0.570
_diffrn_reflns_point_group_measured_fraction_max 0.549
_diffrn_reflns_theta_full 0.863
_diffrn_reflns_theta_max 0.911
_diffrn_reflns_theta_min 0.118
_diffrn_source 'electron microscope'
_exptl_absorpt_coefficient_mu 0.000
_exptl_crystal_density_diffrn 2.288
_exptl_crystal_description cuboid
_exptl_crystal_F_000 626
_refine_diff_density_max 0.399
_refine_diff_density_min -0.243
_refine_diff_density_rms 0.059
_refine_ls_extinction_coef 9988(43)
_refine_ls_extinction_expression Fc^*^=kFc[1+0.001xFc^2^\l^3^/sin(2\q)]^-1/4^
_refine_ls_extinction_method 'SHELXL-2014/7 (Sheldrick 2014'
_refine_ls_goodness_of_fit_ref 2.159
_refine_ls_hydrogen_treatment undef
_refine_ls_matrix_type full
_refine_ls_number_parameters 44
_refine_ls_number_reflns 904
_refine_ls_number_restraints 0
_refine_ls_restrained_S_all 2.159
_refine_ls_R_factor_all 0.3181
_refine_ls_R_factor_gt 0.2910
_refine_ls_shift/su_max 0.007
_refine_ls_shift/su_mean 0.001
_refine_ls_structure_factor_coef Fsqd
_refine_ls_weighting_details 'w=1/[\s^2^(Fo^2^)+(0.2000P)^2^] where P=(Fo^2^+2Fc^2^)/3'
_refine_ls_weighting_scheme calc
_refine_ls_wR_factor_gt 0.6105
_refine_ls_wR_factor_ref 0.6472
_reflns_Friedel_coverage 0.000
_reflns_number_gt 555
_reflns_number_total 904
_reflns_threshold_expression 'I > 2\s(I)'
_cod_data_source_file fc5033.cif
_cod_data_source_block mordenite_mixed_phase
_cod_original_cell_volume 2790.5
_cod_database_code 1552090
_shelx_shelxl_version_number 2014/7
_shelx_space_group_comment
;
The symmetry employed for this shelxl refinement is uniquely defined
by the following loop, which should always be used as a source of
symmetry information in preference to the above space-group names.
They are only intended as comments.
;

loop_
_space_group_symop_operation_xyz
'x, y, z'
'-x, -y, z+1/2'
'-x, y, -z+1/2'
'x, -y, -z'
'x+1/2, y+1/2, z'
'-x+1/2, -y+1/2, z+1/2'
'-x+1/2, y+1/2, -z+1/2'
'x+1/2, -y+1/2, -z'
'-x, -y, -z'
'x, y, -z-1/2'
'x, -y, z-1/2'
'-x, y, z'
'-x+1/2, -y+1/2, -z'
'x+1/2, y+1/2, -z-1/2'
'x+1/2, -y+1/2, z-1/2'
'-x+1/2, y+1/2, z'

loop_
_atom_site_label
_atom_site_type_symbol
_atom_site_fract_x
_atom_site_fract_y
_atom_site_fract_z
_atom_site_U_iso_or_equiv
_atom_site_adp_type
_atom_site_occupancy
_atom_site_site_symmetry_order
_atom_site_calc_flag
_atom_site_refinement_flags_posn
_atom_site_refinement_flags_occupancy
Si1 Si 0.9146(5) 0.7232(4) 0.7500 0.051(3) Uiso 1 2 d S P
Si2 Si 0.8042(4) 0.6891(3) 0.4570(12) 0.045(2) Uiso 1 1 d . .
Si3 Si 0.6946(4) 0.5743(3) 0.5406(11) 0.046(2) Uiso 1 1 d . .
Si4 Si 0.5845(6) 0.6203(4) 0.2500 0.051(3) Uiso 1 2 d S P
O1 O 0.5000 0.5960(10) 0.2500 0.056(5) Uiso 1 4 d S P
O2 O 1.0000 0.6966(9) 0.7500 0.063(6) Uiso 1 4 d S P
O3 O 0.7229(11) 0.5000 0.5000 0.074(5) Uiso 1 2 d S P
O4 O 0.7595(10) 0.6228(7) 0.493(3) 0.087(5) Uiso 1 1 d . .
O5 O 0.8295(12) 0.6916(8) 0.2500 0.078(6) Uiso 1 2 d S P
O6 O 0.6739(11) 0.5824(9) 0.7500 0.081(6) Uiso 1 2 d S P
O7 O 0.7500 0.7500 0.5000 0.085(6) Uiso 1 2 d S P
O8 O 0.8750(9) 0.6930(6) 0.577(2) 0.068(4) Uiso 1 1 d . .
O9 O 0.9057(14) 0.8014(8) 0.7500 0.085(6) Uiso 1 2 d S P
O10 O 0.6250(9) 0.5895(7) 0.422(2) 0.082(4) Uiso 1 1 d . .

loop_
_atom_type_symbol
_atom_type_description
_atom_type_scat_dispersion_real
_atom_type_scat_dispersion_imag
_atom_type_scat_source
Si Si 0.0000 0.0000 'International Tables Vol C Tables 4.3.2.2 and 4.3.2.3'
O O 0.0000 0.0000 'International Tables Vol C Tables 4.3.2.2 and 4.3.2.3'

loop_
_geom_angle_atom_site_label_1
_geom_angle_atom_site_label_2
_geom_angle_atom_site_label_3
_geom_angle
_geom_angle_site_symmetry_1
_geom_angle_site_symmetry_3
O9 Si1 O8 108.9(7) . .
O9 Si1 O8 108.9(7) . 10_557
O8 Si1 O8 109.8(12) . 10_557
O9 Si1 O2 114.9(12) . .
O8 Si1 O2 107.2(7) . .
O8 Si1 O2 107.2(7) 10_557 .
O4 Si2 O8 110.9(9) . .
O4 Si2 O7 106.7(8) . .
O8 Si2 O7 109.9(6) . .
O4 Si2 O5 109.6(9) . .
O8 Si2 O5 109.5(10) . .
O7 Si2 O5 110.2(7) . .
O4 Si3 O10 110.1(10) . .
O4 Si3 O3 106.7(9) . .
O10 Si3 O3 108.6(8) . .
O4 Si3 O6 109.6(10) . .
O10 Si3 O6 111.1(9) . .
O3 Si3 O6 110.6(7) . .
O9 Si4 O1 114.1(12) 13_666 .
O9 Si4 O10 109.0(7) 13_666 10_556
O1 Si4 O10 108.2(7) . 10_556
O9 Si4 O10 109.0(7) 13_666 .
O1 Si4 O10 108.2(7) . .
O10 Si4 O10 108.2(12) 10_556 .
Si4 O1 Si4 144.7(15) . 3_655
Si1 O2 Si1 142.0(14) . 3_756
Si3 O3 Si3 142.6(14) . 4_566
Si3 O4 Si2 161.1(12) . .
Si2 O5 Si2 147.7(16) . 10_556
Si3 O6 Si3 151.6(14) . 10_557
Si2 O7 Si2 180.0(3) 13_666 .
Si2 O8 Si1 148.4(11) . .
Si1 O9 Si4 167.6(17) . 13_666
Si3 O10 Si4 153.5(12) . .

loop_
_geom_bond_atom_site_label_1
_geom_bond_atom_site_label_2
_geom_bond_distance
_geom_bond_site_symmetry_2
Si1 O9 1.573(16) .
Si1 O8 1.631(16) .
Si1 O8 1.631(16) 10_557
Si1 O2 1.637(11) .
Si2 O4 1.578(18) .
Si2 O8 1.582(16) .
Si2 O7 1.600(7) .
Si2 O5 1.660(10) .
Si3 O4 1.569(17) .
Si3 O10 1.587(17) .
Si3 O3 1.603(10) .
Si3 O6 1.663(9) .
Si4 O9 1.574(17) 13_666
Si4 O1 1.607(11) .
Si4 O10 1.635(17) 10_556
Si4 O10 1.635(17) .
O1 Si4 1.607(11) 3_655
O2 Si1 1.637(11) 3_756
O3 Si3 1.603(10) 4_566
O5 Si2 1.660(10) 10_556
O6 Si3 1.663(9) 10_557
O7 Si2 1.600(7) 13_666
O9 Si4 1.574(17) 13_666
